data_7027459
loop_
_publ_author_name
'Aneetha, Halikhedkar'
'Lai, Ying-Huang'
'Lin, Shih-Chi'
'Panneerselvam, Kaliyamoorthy'
'Lu, Tian-Huey'
'Chung, Chung-Sun'

_publ_section_title
;
 Copper(II) complexes of tetraaza macrocycles bearing pendant arms:
 syntheses, structures and properties
;
_journal_issue 16
_journal_name_full 'Journal of the Chemical Society, Dalton Transactions'
_journal_page_first 2885
_journal_paper_doi 10.1039/a902955i
_journal_year 1999
_chemical_formula_sum 'C20 H38 Cl2 Cu N6 O8'
_chemical_formula_weight 625.00
_space_group_IT_number 14
_symmetry_cell_setting monoclinic
_symmetry_space_group_name_Hall '-P 2yn'
_symmetry_space_group_name_H-M 'P 1 21/n 1'
_atom_sites_solution_hydrogens geom
_atom_sites_solution_primary heavy
_atom_sites_solution_secondary difmap
_audit_creation_method SHELXL-97
_cell_angle_alpha 90.00
_cell_angle_beta 103.1870(10)
_cell_angle_gamma 90.00
_cell_formula_units_Z 2
_cell_length_a 9.25390(10)
_cell_length_b 12.71980(10)
_cell_length_c 11.8658(2)
_cell_measurement_temperature 293(2)
_cell_volume 1359.87(3)
_computing_structure_refinement 'SHELXL-97 (Sheldrick, 1997)'
_computing_structure_solution 'SHELXS-97 (Sheldrick, 1990)'
_diffrn_ambient_temperature 293(2)
_diffrn_measured_fraction_theta_full 0.910
_diffrn_measured_fraction_theta_max 0.910
_diffrn_measurement_device_type 'Siemens SMART CCD'
_diffrn_radiation_monochromator graphite
_diffrn_radiation_source 'fine-focus sealed tube'
_diffrn_radiation_type MoK\a
_diffrn_radiation_wavelength 0.71073
_diffrn_reflns_av_R_equivalents 0.0217
_diffrn_reflns_av_sigmaI/netI 0.0277
_diffrn_reflns_limit_h_max 12
_diffrn_reflns_limit_h_min -11
_diffrn_reflns_limit_k_max 15
_diffrn_reflns_limit_k_min -16
_diffrn_reflns_limit_l_max 15
_diffrn_reflns_limit_l_min -13
_diffrn_reflns_number 7438
_diffrn_reflns_theta_full 27.68
_diffrn_reflns_theta_max 27.68
_diffrn_reflns_theta_min 2.38
_exptl_absorpt_coefficient_mu 1.054
_exptl_absorpt_correction_T_max 0.939
_exptl_absorpt_correction_T_min 0.773
_exptl_absorpt_correction_type SHELXTL-Plus
_exptl_crystal_colour columnar
_exptl_crystal_density_diffrn 1.526
_exptl_crystal_density_method 'not measured'
_exptl_crystal_description blue
_exptl_crystal_F_000 654
_exptl_crystal_size_max 0.50
_exptl_crystal_size_mid 0.35
_exptl_crystal_size_min 0.28
_refine_diff_density_max 0.250
_refine_diff_density_min -0.364
_refine_diff_density_rms 0.047
_refine_ls_extinction_coef 0.0015(8)
_refine_ls_extinction_expression Fc^*^=kFc[1+0.001xFc^2^\l^3^/sin(2\q)]^-1/4^
_refine_ls_extinction_method SHELXL
_refine_ls_goodness_of_fit_ref 1.040
_refine_ls_hydrogen_treatment mixed
_refine_ls_matrix_type full
_refine_ls_number_parameters 208
_refine_ls_number_reflns 2906
_refine_ls_number_restraints 0
_refine_ls_restrained_S_all 1.040
_refine_ls_R_factor_all 0.0415
_refine_ls_R_factor_gt 0.0331
_refine_ls_shift/su_max 0.078
_refine_ls_shift/su_mean 0.004
_refine_ls_structure_factor_coef Fsqd
_refine_ls_weighting_details 'calc w=1/[\s^2^(Fo^2^)+(0.0414P)^2^+0.5263P] where P=(Fo^2^+2Fc^2^)/3'
_refine_ls_weighting_scheme calc
_refine_ls_wR_factor_gt 0.0829
_refine_ls_wR_factor_ref 0.0870
_reflns_number_gt 2458
_reflns_number_total 2906
_reflns_threshold_expression >2sigma(I)
_cod_data_source_file 902955isup1.cif
_cod_data_source_block 6
_cod_depositor_comments
;
The following automatic conversions were performed:

'_atom_sites_solution_primary' value 'heavy atom method' was changed
to 'heavy'.

Automatic conversion script
Id: cif_fix_values 6452 2018-10-05 10:23:21Z andrius 
;
_cod_original_sg_symbol_H-M P21/n
_cod_database_code 7027459

loop_
_symmetry_equiv_pos_as_xyz
'x, y, z'
'-x+1/2, y+1/2, -z+1/2'
'-x, -y, -z'
'x-1/2, -y-1/2, z-1/2'

loop_
_atom_site_label
_atom_site_type_symbol
_atom_site_fract_x
_atom_site_fract_y
_atom_site_fract_z
_atom_site_U_iso_or_equiv
_atom_site_adp_type
_atom_site_occupancy
_atom_site_symmetry_multiplicity
_atom_site_calc_flag
_atom_site_refinement_flags
Cu1 Cu 0.0000 0.0000 0.0000 0.03457(12) Uani 1 2 d S
N1 N 0.11983(17) 0.13011(12) 0.05770(14) 0.0355(4) Uani 1 1 d .
N2 N 0.01988(17) 0.04469(13) -0.17145(13) 0.0338(3) Uani 1 1 d .
N3 N 0.4141(2) -0.09308(18) -0.3454(2) 0.0646(6) Uani 1 1 d .
C1 C 0.1833(2) 0.16440(16) -0.04141(17) 0.0405(5) Uani 1 1 d .
H1A H 0.2666 0.1199 -0.0466 0.060 Uiso 1 1 calc R
H1B H 0.2185 0.2363 -0.0295 0.060 Uiso 1 1 calc R
C2 C 0.0649(2) 0.15686(15) -0.15149(17) 0.0400(4) Uani 1 1 d .
H2A H -0.0201 0.1992 -0.1453 0.060 Uiso 1 1 calc R
H2B H 0.1027 0.1830 -0.2160 0.060 Uiso 1 1 calc R
C3 C -0.1265(2) 0.03868(17) -0.25978(17) 0.0383(4) Uani 1 1 d .
H3 H -0.1936 0.0886 -0.2348 0.060 Uiso 1 1 calc R
C4 C -0.2000(2) -0.06852(17) -0.26534(17) 0.0429(5) Uani 1 1 d .
H4A H -0.2874 -0.0679 -0.3286 0.060 Uiso 1 1 calc R
H4B H -0.1321 -0.1203 -0.2839 0.060 Uiso 1 1 calc R
C5 C -0.2462(2) -0.10404(17) -0.15675(17) 0.0412(5) Uani 1 1 d .
H5A H -0.3050 -0.0488 -0.1327 0.060 Uiso 1 1 calc R
H5B H -0.3091 -0.1656 -0.1752 0.060 Uiso 1 1 calc R
C6 C 0.0332(2) 0.22000(17) 0.0900(2) 0.0458(5) Uani 1 1 d .
H6A H -0.0165 0.1977 0.1486 0.060 Uiso 1 1 calc R
H6B H -0.0388 0.2431 0.0230 0.060 Uiso 1 1 calc R
H6C H 0.0995 0.2769 0.1192 0.060 Uiso 1 1 calc R
C7 C 0.1401(2) -0.01987(15) -0.20457(19) 0.0399(5) Uani 1 1 d .
H7A H 0.0938 -0.0786 -0.2512 0.060 Uiso 1 1 calc R
H7B H 0.2025 -0.0486 -0.1344 0.060 Uiso 1 1 calc R
C8 C 0.2405(2) 0.03792(19) -0.2718(2) 0.0482(5) Uani 1 1 d .
H8A H 0.1795 0.0742 -0.3377 0.060 Uiso 1 1 calc R
H8B H 0.2999 0.0900 -0.2220 0.060 Uiso 1 1 calc R
C9 C 0.3384(2) -0.0370(2) -0.3120(2) 0.0481(5) Uani 1 1 d .
C10 C -0.1161(3) 0.0720(2) -0.38137(18) 0.0513(5) Uani 1 1 d .
H10A H -0.0679 0.1392 -0.3778 0.060 Uiso 1 1 calc R
H10B H -0.2140 0.0770 -0.4302 0.060 Uiso 1 1 calc R
H10C H -0.0597 0.0208 -0.4126 0.060 Uiso 1 1 calc R
Cl1 Cl 0.10487(7) 0.30252(6) 0.46511(5) 0.05877(18) Uani 1 1 d .
O1 O 0.0046(12) 0.2895(10) 0.3668(10) 0.109(4) Uani 0.50 1 d P
O11 O -0.0225(11) 0.2515(9) 0.3826(11) 0.083(3) Uani 0.50 1 d P
O2 O 0.2309(11) 0.3669(6) 0.4493(6) 0.0737(19) Uani 0.50 1 d P
O21 O 0.2137(11) 0.3300(8) 0.4076(8) 0.104(3) Uani 0.50 1 d P
O3 O 0.0417(6) 0.4051(5) 0.4946(7) 0.1044(19) Uani 0.50 1 d P
O31 O 0.0552(5) 0.3404(5) 0.5595(4) 0.0817(15) Uani 0.50 1 d P
O4 O 0.1494(7) 0.2465(7) 0.5604(6) 0.121(3) Uani 0.50 1 d P
O41 O 0.1793(7) 0.1978(4) 0.5025(5) 0.0778(14) Uani 0.50 1 d P

loop_
_atom_site_aniso_label
_atom_site_aniso_U_11
_atom_site_aniso_U_22
_atom_site_aniso_U_33
_atom_site_aniso_U_23
_atom_site_aniso_U_13
_atom_site_aniso_U_12
Cu1 0.03503(19) 0.03654(19) 0.03163(19) -0.00060(13) 0.00652(13) -0.00863(13)
N1 0.0308(8) 0.0381(8) 0.0377(9) -0.0017(7) 0.0081(7) -0.0047(6)
N2 0.0324(8) 0.0363(8) 0.0324(8) 0.0012(7) 0.0064(6) -0.0004(7)
N3 0.0516(12) 0.0716(15) 0.0735(15) -0.0114(11) 0.0204(11) 0.0057(11)
C1 0.0400(11) 0.0404(11) 0.0438(11) -0.0021(8) 0.0150(9) -0.0108(8)
C2 0.0453(11) 0.0367(10) 0.0397(11) 0.0026(8) 0.0135(9) -0.0027(8)
C3 0.0331(10) 0.0457(11) 0.0351(10) 0.0004(8) 0.0059(8) 0.0054(8)
C4 0.0363(10) 0.0537(12) 0.0365(10) -0.0061(9) 0.0037(8) -0.0023(9)
C5 0.0326(10) 0.0479(12) 0.0413(11) -0.0044(9) 0.0045(8) -0.0070(8)
C6 0.0440(12) 0.0420(11) 0.0534(13) -0.0023(9) 0.0150(10) -0.0006(9)
C7 0.0342(10) 0.0403(11) 0.0463(11) 0.0041(8) 0.0117(8) 0.0020(8)
C8 0.0430(12) 0.0501(12) 0.0559(13) 0.0022(10) 0.0206(10) 0.0034(10)
C9 0.0379(11) 0.0586(13) 0.0484(12) -0.0024(10) 0.0109(10) -0.0013(10)
C10 0.0497(13) 0.0647(15) 0.0378(11) 0.0076(10) 0.0063(9) 0.0070(11)
Cl1 0.0483(3) 0.0791(4) 0.0532(3) -0.0053(3) 0.0204(3) 0.0005(3)
O1 0.087(7) 0.149(10) 0.072(5) -0.041(5) -0.024(4) 0.035(6)
O11 0.051(3) 0.108(6) 0.093(5) -0.052(5) 0.020(3) -0.004(3)
O2 0.094(4) 0.068(3) 0.071(4) 0.019(3) 0.044(4) 0.009(3)
O21 0.075(4) 0.146(8) 0.107(7) 0.042(5) 0.055(5) 0.001(5)
O3 0.059(3) 0.088(4) 0.165(6) -0.043(4) 0.024(3) -0.005(3)
O31 0.063(3) 0.117(4) 0.074(3) -0.049(3) 0.036(2) -0.014(3)
O4 0.111(5) 0.152(7) 0.092(4) 0.073(4) 0.005(4) -0.043(5)
O41 0.096(4) 0.060(3) 0.072(3) 0.006(2) 0.009(3) 0.000(2)

loop_
_atom_type_symbol
_atom_type_description
_atom_type_scat_dispersion_real
_atom_type_scat_dispersion_imag
_atom_type_scat_source
C C 0.0033 0.0016 'International Tables Vol C Tables 4.2.6.8 and 6.1.1.4'
H H 0.0000 0.0000 'International Tables Vol C Tables 4.2.6.8 and 6.1.1.4'
N N 0.0061 0.0033 'International Tables Vol C Tables 4.2.6.8 and 6.1.1.4'
O O 0.0106 0.0060 'International Tables Vol C Tables 4.2.6.8 and 6.1.1.4'
Cl Cl 0.1484 0.1585 'International Tables Vol C Tables 4.2.6.8 and 6.1.1.4'
Cu Cu 0.3201 1.2651 'International Tables Vol C Tables 4.2.6.8 and 6.1.1.4'

loop_
_geom_angle_atom_site_label_1
_geom_angle_atom_site_label_2
_geom_angle_atom_site_label_3
_geom_angle
_geom_angle_site_symmetry_1
_geom_angle_site_symmetry_3
N1 Cu1 N1 180.0 . 3
N1 Cu1 N2 93.12(6) . 3
N1 Cu1 N2 86.88(6) 3 3
N1 Cu1 N2 86.88(6) . .
N1 Cu1 N2 93.12(6) 3 .
N2 Cu1 N2 180.0 3 .
C5 N1 C1 107.84(15) 3 .
C5 N1 C6 109.69(15) 3 .
C1 N1 C6 107.96(16) . .
C5 N1 Cu1 110.79(12) 3 .
C1 N1 Cu1 104.83(11) . .
C6 N1 Cu1 115.34(12) . .
C2 N2 C7 111.54(15) . .
C2 N2 C3 109.39(15) . .
C7 N2 C3 112.94(15) . .
C2 N2 Cu1 100.55(11) . .
C7 N2 Cu1 109.22(11) . .
C3 N2 Cu1 112.56(11) . .
N1 C1 C2 109.01(15) . .
N1 C1 H1A 109.9 . .
C2 C1 H1A 109.9 . .
N1 C1 H1B 109.9 . .
C2 C1 H1B 109.9 . .
H1A C1 H1B 108.3 . .
N2 C2 C1 108.72(16) . .
N2 C2 H2A 109.9 . .
C1 C2 H2A 109.9 . .
N2 C2 H2B 109.9 . .
C1 C2 H2B 109.9 . .
H2A C2 H2B 108.3 . .
N2 C3 C4 113.37(16) . .
N2 C3 C10 113.60(17) . .
C4 C3 C10 109.41(17) . .
N2 C3 H3 106.7 . .
C4 C3 H3 106.7 . .
C10 C3 H3 106.7 . .
C5 C4 C3 116.17(17) . .
C5 C4 H4A 108.2 . .
C3 C4 H4A 108.2 . .
C5 C4 H4B 108.2 . .
C3 C4 H4B 108.2 . .
H4A C4 H4B 107.4 . .
N1 C5 C4 114.39(16) 3 .
N1 C5 H5A 108.7 3 .
C4 C5 H5A 108.7 . .
N1 C5 H5B 108.7 3 .
C4 C5 H5B 108.7 . .
H5A C5 H5B 107.6 . .
N1 C6 H6A 109.5 . .
N1 C6 H6B 109.5 . .
H6A C6 H6B 109.5 . .
N1 C6 H6C 109.5 . .
H6A C6 H6C 109.5 . .
H6B C6 H6C 109.5 . .
N2 C7 C8 116.32(16) . .
N2 C7 H7A 108.2 . .
C8 C7 H7A 108.2 . .
N2 C7 H7B 108.2 . .
C8 C7 H7B 108.2 . .
H7A C7 H7B 107.4 . .
C9 C8 C7 110.39(19) . .
C9 C8 H8A 109.6 . .
C7 C8 H8A 109.6 . .
C9 C8 H8B 109.6 . .
C7 C8 H8B 109.6 . .
H8A C8 H8B 108.1 . .
N3 C9 C8 178.2(3) . .
C3 C10 H10A 109.5 . .
C3 C10 H10B 109.5 . .
H10A C10 H10B 109.5 . .
C3 C10 H10C 109.5 . .
H10A C10 H10C 109.5 . .
H10B C10 H10C 109.5 . .
O4 Cl1 O1 134.9(6) . .
O4 Cl1 O21 116.0(5) . .
O1 Cl1 O21 92.3(7) . .
O4 Cl1 O31 66.0(5) . .
O1 Cl1 O31 117.3(6) . .
O21 Cl1 O31 136.1(4) . .
O4 Cl1 O2 107.9(4) . .
O1 Cl1 O2 112.0(6) . .
O21 Cl1 O2 27.1(4) . .
O31 Cl1 O2 109.1(3) . .
O4 Cl1 O11 111.8(6) . .
O1 Cl1 O11 23.3(9) . .
O21 Cl1 O11 109.9(6) . .
O31 Cl1 O11 108.7(4) . .
O2 Cl1 O11 133.3(5) . .
O4 Cl1 O3 109.3(5) . .
O1 Cl1 O3 94.7(6) . .
O21 Cl1 O3 105.1(5) . .
O31 Cl1 O3 45.1(3) . .
O2 Cl1 O3 84.8(4) . .
O11 Cl1 O3 103.8(5) . .
O4 Cl1 O41 40.9(4) . .
O1 Cl1 O41 109.1(6) . .
O21 Cl1 O41 91.9(5) . .
O31 Cl1 O41 106.2(4) . .
O2 Cl1 O41 101.9(4) . .
O11 Cl1 O41 92.8(5) . .
O3 Cl1 O41 150.2(4) . .
O11 O1 Cl1 95(2) . .
O1 O11 Cl1 61.8(19) . .
O21 O2 Cl1 69.3(14) . .
O2 O21 Cl1 83.6(14) . .
O31 O3 Cl1 62.1(3) . .
O3 O31 Cl1 72.8(4) . .
O3 O31 O4 125.1(5) . .
Cl1 O31 O4 54.7(3) . .
O41 O4 Cl1 80.1(5) . .
O41 O4 O31 138.1(7) . .
Cl1 O4 O31 59.3(3) . .
O4 O41 Cl1 58.9(4) . .

loop_
_geom_bond_atom_site_label_1
_geom_bond_atom_site_label_2
_geom_bond_distance
_geom_bond_site_symmetry_2
Cu1 N1 2.0226(15) .
Cu1 N1 2.0226(15) 3
Cu1 N2 2.1602(15) 3
Cu1 N2 2.1602(15) .
N1 C5 1.494(2) 3
N1 C1 1.494(2) .
N1 C6 1.496(3) .
N2 C2 1.490(3) .
N2 C7 1.505(2) .
N2 C3 1.514(2) .
N3 C9 1.133(3) .
C1 C2 1.504(3) .
C1 H1A 0.9700 .
C1 H1B 0.9700 .
C2 H2A 0.9700 .
C2 H2B 0.9700 .
C3 C4 1.519(3) .
C3 C10 1.528(3) .
C3 H3 0.9800 .
C4 C5 1.516(3) .
C4 H4A 0.9700 .
C4 H4B 0.9700 .
C5 N1 1.494(2) 3
C5 H5A 0.9700 .
C5 H5B 0.9700 .
C6 H6A 0.9600 .
C6 H6B 0.9600 .
C6 H6C 0.9600 .
C7 C8 1.542(3) .
C7 H7A 0.9700 .
C7 H7B 0.9700 .
C8 C9 1.468(3) .
C8 H8A 0.9700 .
C8 H8B 0.9700 .
C10 H10A 0.9600 .
C10 H10B 0.9600 .
C10 H10C 0.9600 .
Cl1 O4 1.320(5) .
Cl1 O1 1.325(11) .
Cl1 O21 1.384(8) .
Cl1 O31 1.390(4) .
Cl1 O2 1.471(9) .
Cl1 O11 1.498(11) .
Cl1 O3 1.503(5) .
Cl1 O41 1.519(5) .
O1 O11 0.59(2) .
O2 O21 0.674(11) .
O3 O31 1.115(7) .
O31 O4 1.477(10) .
O4 O41 1.009(9) .
